data_1517458
loop_
_publ_author_name
'Hopkins, B. A.'
'Wolfe, J. P.'

_publ_section_title
;
 Enantioselective Synthesis of Tetrahydroquinolines,
 Tetrahydroquinoxalines, and Tetrahydroisoquinolines via Pd-Catalyzed
 Alkene Carboamination Reactions.
;
_journal_issue 12
_journal_name_full 'Chemical science (Royal Society of Chemistry : 2010)'
_journal_page_first 4840
_journal_page_last 4844
_journal_paper_doi 10.1039/C4SC01327A
_journal_volume 5
_journal_year 2014
_chemical_absolute_configuration ad
_chemical_formula_moiety 'C32 H32 N2 O'
_chemical_formula_sum 'C32 H32 N2 O'
_chemical_formula_weight 460.60
_chemical_name_systematic
; 
 ? 
;
_space_group_IT_number 19
_symmetry_cell_setting orthorhombic
_symmetry_space_group_name_Hall 'P 2ac 2ab'
_symmetry_space_group_name_H-M 'P 21 21 21'
_atom_sites_solution_hydrogens geom
_atom_sites_solution_primary direct
_atom_sites_solution_secondary difmap
_audit_creation_method SHELXL-97
_cell_angle_alpha 90.00
_cell_angle_beta 90.00
_cell_angle_gamma 90.00
_cell_formula_units_Z 4
_cell_length_a 8.9943(2)
_cell_length_b 12.2511(2)
_cell_length_c 22.3616(16)
_cell_measurement_reflns_used 50258
_cell_measurement_temperature 85(2)
_cell_measurement_theta_max 68.30
_cell_measurement_theta_min 2.00
_cell_volume 2464.03(19)
_computing_cell_refinement 'CrystalClear-SM Expert 2.0 r12'
_computing_data_collection 'CrystalClear-SM Expert 2.0 r12 (Rigaku, 2011)'
_computing_data_reduction 'CrystalClear-SM Expert 2.0 r12'
_computing_molecular_graphics 'Bruker SHELXTL'
_computing_publication_material 'Bruker SHELXTL'
_computing_structure_refinement 'SHELXL-97 (Sheldrick, 1997)'
_computing_structure_solution 'SHELXS-97 (Sheldrick, 1990)'
_diffrn_ambient_temperature 85(2)
_diffrn_detector_area_resol_mean 29.257
_diffrn_measured_fraction_theta_full 1.000
_diffrn_measured_fraction_theta_max 1.000
_diffrn_measurement_device_type 'Rigaku Saturn944+ CCD'
_diffrn_measurement_method \w
_diffrn_radiation_monochromator confocal
_diffrn_radiation_source 'micro-focus rotating anode'
_diffrn_radiation_type CuK\a
_diffrn_radiation_wavelength 1.54178
_diffrn_reflns_av_R_equivalents 0.0374
_diffrn_reflns_av_sigmaI/netI 0.0135
_diffrn_reflns_limit_h_max 10
_diffrn_reflns_limit_h_min -10
_diffrn_reflns_limit_k_max 14
_diffrn_reflns_limit_k_min -14
_diffrn_reflns_limit_l_max 26
_diffrn_reflns_limit_l_min -26
_diffrn_reflns_number 70054
_diffrn_reflns_theta_full 68.23
_diffrn_reflns_theta_max 68.23
_diffrn_reflns_theta_min 3.95
_exptl_absorpt_coefficient_mu 0.576
_exptl_absorpt_correction_T_max 0.891
_exptl_absorpt_correction_T_min 0.810
_exptl_absorpt_correction_type multi-scan
_exptl_absorpt_process_details
;
    Higashi, T. (1995). Program for Absorption Correction.
    Rigaku Corporation, Tokyo, Japan.
;
_exptl_crystal_colour yellow
_exptl_crystal_density_diffrn 1.242
_exptl_crystal_density_method 'not measured'
_exptl_crystal_description block
_exptl_crystal_F_000 984
_exptl_crystal_size_max 0.26
_exptl_crystal_size_mid 0.22
_exptl_crystal_size_min 0.20
_refine_diff_density_max 0.126
_refine_diff_density_min -0.139
_refine_diff_density_rms 0.028
_refine_ls_abs_structure_details 'Flack H D (1983), Acta Cryst. A39, 876-881'
_refine_ls_abs_structure_Flack -0.02(19)
_refine_ls_extinction_coef 0.00276(18)
_refine_ls_extinction_expression Fc^*^=kFc[1+0.001xFc^2^\l^3^/sin(2\q)]^-1/4^
_refine_ls_extinction_method SHELXL
_refine_ls_goodness_of_fit_ref 1.040
_refine_ls_hydrogen_treatment constr
_refine_ls_matrix_type full
_refine_ls_number_parameters 320
_refine_ls_number_reflns 4509
_refine_ls_number_restraints 0
_refine_ls_restrained_S_all 1.040
_refine_ls_R_factor_all 0.0250
_refine_ls_R_factor_gt 0.0248
_refine_ls_shift/su_max 0.001
_refine_ls_shift/su_mean 0.000
_refine_ls_structure_factor_coef Fsqd
_refine_ls_weighting_details 'calc w=1/[\s^2^(Fo^2^)+(0.0357P)^2^+0.4823P] where P=(Fo^2^+2Fc^2^)/3'
_refine_ls_weighting_scheme calc
_refine_ls_wR_factor_gt 0.0653
_refine_ls_wR_factor_ref 0.0654
_reflns_number_gt 4477
_reflns_number_total 4509
_reflns_threshold_expression >2sigma(I)
_cod_data_source_file c4sc01327a2.cif
_cod_data_source_block bam1
_cod_depositor_comments
;Adding full bibliography for 1517458.cif.

 Adding full bibliography for 1517458.cif.
;
_cod_database_code 1517458

loop_
_symmetry_equiv_pos_as_xyz
'x, y, z'
'-x+1/2, -y, z+1/2'
'-x, y+1/2, -z+1/2'
'x+1/2, -y+1/2, -z'

loop_
_atom_site_label
_atom_site_type_symbol
_atom_site_fract_x
_atom_site_fract_y
_atom_site_fract_z
_atom_site_U_iso_or_equiv
_atom_site_adp_type
_atom_site_occupancy
_atom_site_symmetry_multiplicity
_atom_site_calc_flag
_atom_site_refinement_flags
O1 O 0.69573(9) 0.74258(6) 0.78106(4) 0.02307(18) Uani 1 1 d .
N1 N 0.34140(10) 0.15192(7) 0.92493(4) 0.0184(2) Uani 1 1 d .
N2 N 0.71763(12) -0.19908(9) 0.98903(5) 0.0289(2) Uani 1 1 d .
C1 C 0.78084(12) 0.66771(9) 0.79324(5) 0.0186(2) Uani 1 1 d .
C2 C 0.94557(12) 0.68569(9) 0.79373(5) 0.0195(2) Uani 1 1 d .
C3 C 0.99855(13) 0.79253(10) 0.79815(5) 0.0221(2) Uani 1 1 d .
H3 H 0.9304 0.8514 0.8020 0.026 Uiso 1 1 calc R
C4 C 1.15025(14) 0.81317(10) 0.79702(6) 0.0271(3) Uani 1 1 d .
H4 H 1.1857 0.8860 0.8003 0.032 Uiso 1 1 calc R
C5 C 1.25044(13) 0.72727(11) 0.79110(6) 0.0288(3) Uani 1 1 d .
H5 H 1.3543 0.7413 0.7906 0.035 Uiso 1 1 calc R
C6 C 1.19829(14) 0.62145(11) 0.78600(6) 0.0282(3) Uani 1 1 d .
H6 H 1.2668 0.5629 0.7817 0.034 Uiso 1 1 calc R
C7 C 1.04654(13) 0.60003(10) 0.78705(5) 0.0234(2) Uani 1 1 d .
H7 H 1.0116 0.5272 0.7832 0.028 Uiso 1 1 calc R
C8 C 0.71917(12) 0.55775(9) 0.80786(5) 0.0183(2) Uani 1 1 d .
C9 C 0.78029(12) 0.49142(9) 0.85222(5) 0.0200(2) Uani 1 1 d .
H9 H 0.8686 0.5135 0.8722 0.024 Uiso 1 1 calc R
C10 C 0.71288(12) 0.39347(9) 0.86733(5) 0.0196(2) Uani 1 1 d .
H10 H 0.7553 0.3498 0.8980 0.024 Uiso 1 1 calc R
C11 C 0.58418(12) 0.35754(9) 0.83855(5) 0.0177(2) Uani 1 1 d .
C12 C 0.52525(12) 0.42355(9) 0.79318(5) 0.0185(2) Uani 1 1 d .
H12 H 0.4397 0.4000 0.7719 0.022 Uiso 1 1 calc R
C13 C 0.59029(12) 0.52290(9) 0.77901(5) 0.0184(2) Uani 1 1 d .
H13 H 0.5464 0.5678 0.7492 0.022 Uiso 1 1 calc R
C14 C 0.50980(13) 0.25221(9) 0.85627(5) 0.0181(2) Uani 1 1 d .
H14A H 0.5875 0.1965 0.8635 0.022 Uiso 1 1 calc R
H14B H 0.4481 0.2266 0.8224 0.022 Uiso 1 1 calc R
C15 C 0.40966(13) 0.26028(9) 0.91306(5) 0.0183(2) Uani 1 1 d .
C16 C 0.50179(14) 0.29524(10) 0.96725(5) 0.0237(2) Uani 1 1 d .
H16A H 0.4406 0.2905 1.0034 0.035 Uiso 1 1 calc R
H16B H 0.5357 0.3706 0.9618 0.035 Uiso 1 1 calc R
H16C H 0.5881 0.2470 0.9713 0.035 Uiso 1 1 calc R
C17 C 0.28530(13) 0.34409(9) 0.90498(5) 0.0210(2) Uani 1 1 d .
H17A H 0.2345 0.3550 0.9438 0.025 Uiso 1 1 calc R
H17B H 0.3297 0.4148 0.8930 0.025 Uiso 1 1 calc R
C18 C 0.17079(13) 0.31065(10) 0.85845(5) 0.0226(2) Uani 1 1 d .
H18A H 0.0895 0.3651 0.8572 0.027 Uiso 1 1 calc R
H18B H 0.2178 0.3080 0.8184 0.027 Uiso 1 1 calc R
C19 C 0.10867(13) 0.20009(10) 0.87397(5) 0.0197(2) Uani 1 1 d .
C20 C -0.03578(13) 0.17083(10) 0.85864(5) 0.0240(3) Uani 1 1 d .
H20 H -0.0938 0.2203 0.8357 0.029 Uiso 1 1 calc R
C21 C -0.09807(13) 0.07228(10) 0.87556(5) 0.0260(3) Uani 1 1 d .
H21 H -0.1972 0.0544 0.8647 0.031 Uiso 1 1 calc R
C22 C -0.01249(13) 0.00018(10) 0.90873(6) 0.0245(2) Uani 1 1 d .
H22 H -0.0537 -0.0675 0.9212 0.029 Uiso 1 1 calc R
C23 C 0.13258(13) 0.02600(9) 0.92385(5) 0.0205(2) Uani 1 1 d .
H23 H 0.1901 -0.0247 0.9462 0.025 Uiso 1 1 calc R
C24 C 0.19622(12) 0.12620(9) 0.90667(5) 0.0176(2) Uani 1 1 d .
C25 C 0.43737(12) 0.06335(9) 0.94089(5) 0.0173(2) Uani 1 1 d .
C26 C 0.48503(12) -0.01224(9) 0.89841(5) 0.0194(2) Uani 1 1 d .
H26 H 0.4548 -0.0037 0.8580 0.023 Uiso 1 1 calc R
C27 C 0.57555(13) -0.09960(9) 0.91370(5) 0.0209(2) Uani 1 1 d .
H27 H 0.6055 -0.1501 0.8838 0.025 Uiso 1 1 calc R
C28 C 0.62344(12) -0.11404(9) 0.97315(5) 0.0205(2) Uani 1 1 d .
C29 C 0.57365(13) -0.03889(9) 1.01580(5) 0.0201(2) Uani 1 1 d .
H29 H 0.6031 -0.0470 1.0564 0.024 Uiso 1 1 calc R
C30 C 0.48174(13) 0.04745(9) 0.99974(5) 0.0194(2) Uani 1 1 d .
H30 H 0.4485 0.0967 1.0297 0.023 Uiso 1 1 calc R
C31 C 0.73783(18) -0.28853(11) 0.94840(6) 0.0365(3) Uani 1 1 d .
H31A H 0.6413 -0.3221 0.9398 0.055 Uiso 1 1 calc R
H31B H 0.8039 -0.3428 0.9665 0.055 Uiso 1 1 calc R
H31C H 0.7821 -0.2617 0.9111 0.055 Uiso 1 1 calc R
C32 C 0.74627(17) -0.21852(11) 1.05151(6) 0.0357(3) Uani 1 1 d .
H32A H 0.7918 -0.1535 1.0693 0.054 Uiso 1 1 calc R
H32B H 0.8140 -0.2807 1.0557 0.054 Uiso 1 1 calc R
H32C H 0.6525 -0.2346 1.0720 0.054 Uiso 1 1 calc R

loop_
_atom_site_aniso_label
_atom_site_aniso_U_11
_atom_site_aniso_U_22
_atom_site_aniso_U_33
_atom_site_aniso_U_23
_atom_site_aniso_U_13
_atom_site_aniso_U_12
O1 0.0235(4) 0.0190(4) 0.0267(4) 0.0035(3) -0.0002(3) 0.0024(3)
N1 0.0172(5) 0.0147(4) 0.0232(5) 0.0032(4) -0.0012(4) -0.0007(4)
N2 0.0329(6) 0.0241(5) 0.0298(5) 0.0044(4) -0.0002(4) 0.0104(5)
C1 0.0205(5) 0.0180(5) 0.0173(5) 0.0001(4) 0.0001(4) 0.0000(4)
C2 0.0210(5) 0.0210(5) 0.0164(5) 0.0032(4) 0.0006(4) -0.0013(5)
C3 0.0251(6) 0.0207(5) 0.0204(5) 0.0011(4) 0.0008(5) -0.0031(5)
C4 0.0308(6) 0.0267(6) 0.0237(6) 0.0037(5) 0.0006(5) -0.0113(5)
C5 0.0207(6) 0.0417(7) 0.0241(6) 0.0078(5) 0.0006(5) -0.0077(5)
C6 0.0209(6) 0.0334(7) 0.0301(6) 0.0075(5) 0.0022(5) 0.0036(5)
C7 0.0228(6) 0.0223(6) 0.0251(6) 0.0041(5) 0.0014(5) -0.0006(5)
C8 0.0171(5) 0.0184(5) 0.0195(5) -0.0004(4) 0.0036(4) 0.0007(4)
C9 0.0163(5) 0.0196(5) 0.0243(6) 0.0009(4) -0.0017(4) -0.0005(5)
C10 0.0191(5) 0.0190(5) 0.0207(5) 0.0035(4) -0.0011(4) 0.0013(4)
C11 0.0179(5) 0.0163(5) 0.0188(5) -0.0014(4) 0.0034(4) 0.0016(4)
C12 0.0172(5) 0.0208(5) 0.0177(5) -0.0019(4) 0.0000(4) 0.0004(4)
C13 0.0187(5) 0.0184(5) 0.0180(5) 0.0009(4) 0.0014(4) 0.0032(4)
C14 0.0183(5) 0.0154(5) 0.0205(5) -0.0005(4) -0.0002(4) 0.0009(4)
C15 0.0211(6) 0.0147(5) 0.0192(5) 0.0022(4) 0.0012(4) -0.0015(4)
C16 0.0305(6) 0.0206(5) 0.0199(5) 0.0015(4) -0.0014(5) -0.0046(5)
C17 0.0235(6) 0.0157(5) 0.0237(6) 0.0017(4) 0.0071(5) 0.0021(4)
C18 0.0200(5) 0.0231(6) 0.0245(6) 0.0050(5) 0.0039(5) 0.0061(5)
C19 0.0204(5) 0.0224(6) 0.0162(5) -0.0009(4) 0.0032(4) 0.0038(5)
C20 0.0210(6) 0.0290(6) 0.0219(6) -0.0008(5) -0.0002(5) 0.0058(5)
C21 0.0175(6) 0.0306(6) 0.0297(6) -0.0062(5) -0.0025(5) -0.0002(5)
C22 0.0229(6) 0.0201(5) 0.0305(6) -0.0038(5) 0.0020(5) -0.0032(5)
C23 0.0210(6) 0.0174(5) 0.0231(5) 0.0002(4) 0.0007(4) 0.0001(4)
C24 0.0173(5) 0.0183(5) 0.0173(5) -0.0025(4) 0.0017(4) 0.0013(4)
C25 0.0154(5) 0.0144(5) 0.0223(5) 0.0039(4) 0.0004(4) -0.0012(4)
C26 0.0216(5) 0.0186(5) 0.0180(5) 0.0034(4) 0.0003(4) -0.0028(4)
C27 0.0238(6) 0.0162(5) 0.0227(5) -0.0001(4) 0.0042(5) -0.0005(4)
C28 0.0176(5) 0.0181(5) 0.0260(6) 0.0058(5) 0.0023(5) -0.0004(4)
C29 0.0209(5) 0.0194(5) 0.0200(5) 0.0042(4) -0.0024(4) -0.0016(5)
C30 0.0209(5) 0.0178(5) 0.0194(5) 0.0007(4) 0.0028(4) -0.0017(4)
C31 0.0460(8) 0.0283(7) 0.0353(7) 0.0023(6) 0.0017(6) 0.0159(6)
C32 0.0397(8) 0.0299(7) 0.0375(7) 0.0057(6) -0.0091(6) 0.0106(6)

loop_
_atom_type_symbol
_atom_type_description
_atom_type_scat_dispersion_real
_atom_type_scat_dispersion_imag
_atom_type_scat_source
C C 0.0181 0.0091 'International Tables Vol C Tables 4.2.6.8 and 6.1.1.4'
H H 0.0000 0.0000 'International Tables Vol C Tables 4.2.6.8 and 6.1.1.4'
N N 0.0311 0.0180 'International Tables Vol C Tables 4.2.6.8 and 6.1.1.4'
O O 0.0492 0.0322 'International Tables Vol C Tables 4.2.6.8 and 6.1.1.4'

loop_
_geom_angle_atom_site_label_1
_geom_angle_atom_site_label_2
_geom_angle_atom_site_label_3
_geom_angle
C24 N1 C25 117.59(9)
C24 N1 C15 122.18(9)
C25 N1 C15 118.18(8)
C28 N2 C31 119.22(11)
C28 N2 C32 118.75(10)
C31 N2 C32 117.72(11)
O1 C1 C8 119.47(10)
O1 C1 C2 120.62(10)
C8 C1 C2 119.91(10)
C7 C2 C3 119.35(11)
C7 C2 C1 122.15(10)
C3 C2 C1 118.42(10)
C4 C3 C2 120.33(11)
C4 C3 H3 119.8
C2 C3 H3 119.8
C3 C4 C5 120.03(12)
C3 C4 H4 120.0
C5 C4 H4 120.0
C6 C5 C4 119.79(11)
C6 C5 H5 120.1
C4 C5 H5 120.1
C5 C6 C7 120.56(12)
C5 C6 H6 119.7
C7 C6 H6 119.7
C6 C7 C2 119.91(11)
C6 C7 H7 120.0
C2 C7 H7 120.0
C13 C8 C9 118.58(10)
C13 C8 C1 118.95(10)
C9 C8 C1 122.33(10)
C10 C9 C8 120.34(10)
C10 C9 H9 119.8
C8 C9 H9 119.8
C9 C10 C11 121.56(10)
C9 C10 H10 119.2
C11 C10 H10 119.2
C10 C11 C12 117.74(10)
C10 C11 C14 121.15(10)
C12 C11 C14 121.11(10)
C13 C12 C11 120.82(10)
C13 C12 H12 119.6
C11 C12 H12 119.6
C12 C13 C8 120.92(10)
C12 C13 H13 119.5
C8 C13 H13 119.5
C11 C14 C15 114.59(9)
C11 C14 H14A 108.6
C15 C14 H14A 108.6
C11 C14 H14B 108.6
C15 C14 H14B 108.6
H14A C14 H14B 107.6
N1 C15 C17 108.58(9)
N1 C15 C16 109.41(9)
C17 C15 C16 107.57(9)
N1 C15 C14 109.10(9)
C17 C15 C14 111.64(9)
C16 C15 C14 110.49(9)
C15 C16 H16A 109.5
C15 C16 H16B 109.5
H16A C16 H16B 109.5
C15 C16 H16C 109.5
H16A C16 H16C 109.5
H16B C16 H16C 109.5
C18 C17 C15 113.30(9)
C18 C17 H17A 108.9
C15 C17 H17A 108.9
C18 C17 H17B 108.9
C15 C17 H17B 108.9
H17A C17 H17B 107.7
C19 C18 C17 109.63(9)
C19 C18 H18A 109.7
C17 C18 H18A 109.7
C19 C18 H18B 109.7
C17 C18 H18B 109.7
H18A C18 H18B 108.2
C20 C19 C24 119.06(11)
C20 C19 C18 121.44(11)
C24 C19 C18 119.45(10)
C21 C20 C19 122.39(11)
C21 C20 H20 118.8
C19 C20 H20 118.8
C20 C21 C22 118.51(11)
C20 C21 H21 120.7
C22 C21 H21 120.7
C23 C22 C21 120.54(11)
C23 C22 H22 119.7
C21 C22 H22 119.7
C22 C23 C24 121.05(11)
C22 C23 H23 119.5
C24 C23 H23 119.5
N1 C24 C19 121.87(10)
N1 C24 C23 119.64(10)
C19 C24 C23 118.42(10)
C30 C25 C26 117.65(10)
C30 C25 N1 121.05(10)
C26 C25 N1 121.26(10)
C27 C26 C25 121.66(10)
C27 C26 H26 119.2
C25 C26 H26 119.2
C26 C27 C28 120.59(10)
C26 C27 H27 119.7
C28 C27 H27 119.7
N2 C28 C29 120.97(11)
N2 C28 C27 121.47(11)
C29 C28 C27 117.57(10)
C30 C29 C28 121.00(10)
C30 C29 H29 119.5
C28 C29 H29 119.5
C25 C30 C29 121.50(10)
C25 C30 H30 119.2
C29 C30 H30 119.2
N2 C31 H31A 109.5
N2 C31 H31B 109.5
H31A C31 H31B 109.5
N2 C31 H31C 109.5
H31A C31 H31C 109.5
H31B C31 H31C 109.5
N2 C32 H32A 109.5
N2 C32 H32B 109.5
H32A C32 H32B 109.5
N2 C32 H32C 109.5
H32A C32 H32C 109.5
H32B C32 H32C 109.5

loop_
_geom_bond_atom_site_label_1
_geom_bond_atom_site_label_2
_geom_bond_distance
O1 C1 1.2254(14)
N1 C24 1.4039(14)
N1 C25 1.4317(14)
N1 C15 1.4866(14)
N2 C28 1.3889(15)
N2 C31 1.4350(17)
N2 C32 1.4407(17)
C1 C8 1.4931(15)
C1 C2 1.4979(16)
C2 C7 1.3959(17)
C2 C3 1.3964(16)
C3 C4 1.3879(17)
C3 H3 0.9500
C4 C5 1.3918(19)
C4 H4 0.9500
C5 C6 1.3834(19)
C5 H5 0.9500
C6 C7 1.3901(17)
C6 H6 0.9500
C7 H7 0.9500
C8 C13 1.3936(16)
C8 C9 1.3952(16)
C9 C10 1.3863(16)
C9 H9 0.9500
C10 C11 1.3957(16)
C10 H10 0.9500
C11 C12 1.4015(16)
C11 C14 1.5065(15)
C12 C13 1.3871(16)
C12 H12 0.9500
C13 H13 0.9500
C14 C15 1.5600(15)
C14 H14A 0.9900
C14 H14B 0.9900
C15 C17 1.5291(16)
C15 C16 1.5293(16)
C16 H16A 0.9800
C16 H16B 0.9800
C16 H16C 0.9800
C17 C18 1.5203(17)
C17 H17A 0.9900
C17 H17B 0.9900
C18 C19 1.5057(17)
C18 H18A 0.9900
C18 H18B 0.9900
C19 C20 1.3907(17)
C19 C24 1.4051(16)
C20 C21 1.3838(18)
C20 H20 0.9500
C21 C22 1.3866(18)
C21 H21 0.9500
C22 C23 1.3845(17)
C22 H22 0.9500
C23 C24 1.4078(16)
C23 H23 0.9500
C25 C30 1.3889(16)
C25 C26 1.3943(16)
C26 C27 1.3875(16)
C26 H26 0.9500
C27 C28 1.4086(17)
C27 H27 0.9500
C28 C29 1.3992(17)
C29 C30 1.3897(16)
C29 H29 0.9500
C30 H30 0.9500
C31 H31A 0.9800
C31 H31B 0.9800
C31 H31C 0.9800
C32 H32A 0.9800
C32 H32B 0.9800
C32 H32C 0.9800

loop_
_geom_torsion_atom_site_label_1
_geom_torsion_atom_site_label_2
_geom_torsion_atom_site_label_3
_geom_torsion_atom_site_label_4
_geom_torsion
O1 C1 C2 C7 -157.75(11)
C8 C1 C2 C7 22.41(16)
O1 C1 C2 C3 19.10(17)
C8 C1 C2 C3 -160.74(10)
C7 C2 C3 C4 -1.18(17)
C1 C2 C3 C4 -178.12(11)
C2 C3 C4 C5 0.38(19)
C3 C4 C5 C6 0.40(19)
C4 C5 C6 C7 -0.36(19)
C5 C6 C7 C2 -0.46(19)
C3 C2 C7 C6 1.22(17)
C1 C2 C7 C6 178.04(11)
O1 C1 C8 C13 34.03(15)
C2 C1 C8 C13 -146.13(11)
O1 C1 C8 C9 -141.67(12)
C2 C1 C8 C9 38.17(15)
C13 C8 C9 C10 -0.50(16)
C1 C8 C9 C10 175.21(10)
C8 C9 C10 C11 0.81(17)
C9 C10 C11 C12 0.52(16)
C9 C10 C11 C14 -178.59(10)
C10 C11 C12 C13 -2.16(15)
C14 C11 C12 C13 176.94(10)
C11 C12 C13 C8 2.52(16)
C9 C8 C13 C12 -1.14(16)
C1 C8 C13 C12 -177.00(10)
C10 C11 C14 C15 80.26(13)
C12 C11 C14 C15 -98.82(12)
C24 N1 C15 C17 23.85(13)
C25 N1 C15 C17 -172.81(9)
C24 N1 C15 C16 140.99(10)
C25 N1 C15 C16 -55.66(12)
C24 N1 C15 C14 -98.03(11)
C25 N1 C15 C14 65.32(12)
C11 C14 C15 N1 179.05(9)
C11 C14 C15 C17 59.04(12)
C11 C14 C15 C16 -60.63(12)
N1 C15 C17 C18 -52.98(12)
C16 C15 C17 C18 -171.29(9)
C14 C15 C17 C18 67.34(12)
C15 C17 C18 C19 55.28(13)
C17 C18 C19 C20 149.99(10)
C17 C18 C19 C24 -27.52(14)
C24 C19 C20 C21 1.48(17)
C18 C19 C20 C21 -176.04(11)
C19 C20 C21 C22 -0.37(18)
C20 C21 C22 C23 -0.76(18)
C21 C22 C23 C24 0.76(18)
C25 N1 C24 C19 -160.92(10)
C15 N1 C24 C19 2.52(16)
C25 N1 C24 C23 22.30(15)
C15 N1 C24 C23 -174.26(10)
C20 C19 C24 N1 -178.25(10)
C18 C19 C24 N1 -0.68(16)
C20 C19 C24 C23 -1.44(16)
C18 C19 C24 C23 176.13(10)
C22 C23 C24 N1 177.24(10)
C22 C23 C24 C19 0.36(16)
C24 N1 C25 C30 -111.03(12)
C15 N1 C25 C30 84.85(13)
C24 N1 C25 C26 66.54(14)
C15 N1 C25 C26 -97.58(12)
C30 C25 C26 C27 -1.00(16)
N1 C25 C26 C27 -178.65(10)
C25 C26 C27 C28 -0.55(17)
C31 N2 C28 C29 165.15(12)
C32 N2 C28 C29 8.97(18)
C31 N2 C28 C27 -15.40(17)
C32 N2 C28 C27 -171.58(12)
C26 C27 C28 N2 -178.06(11)
C26 C27 C28 C29 1.41(17)
N2 C28 C29 C30 178.74(11)
C27 C28 C29 C30 -0.74(16)
C26 C25 C30 C29 1.69(16)
N1 C25 C30 C29 179.34(10)
C28 C29 C30 C25 -0.83(17)
